data_2235940
loop_
_publ_author_name
'Guo, Hai-Kang'
'Fu, Feng'
'Tang, Long'
'Hou, Xiang-Yang'
'Cao, Jia'

_publ_section_title
;
 <i>catena</i>-Poly[[(1,10-phenanthroline)cobalt]-\m-2,4'-oxydibenzoato]
;
_journal_coeditor_code PK2423
_journal_issue 8
_journal_name_full 'Acta Crystallographica Section E'
_journal_page_first m1078
_journal_paper_doi 10.1107/S1600536812031534
_journal_volume 68
_journal_year 2012
_chemical_formula_iupac '[Co (C14 H8 O5) (C12 H8 N2)]'
_chemical_formula_moiety 'C26 H16 Co N2 O5'
_chemical_formula_sum 'C26 H16 Co N2 O5'
_chemical_formula_weight 495.34
_chemical_name_systematic
;
<i>catena</i>-Poly[[(1,10-phenanthroline)cobalt]-\m-2,4'-oxydibenzoato]
;
_space_group_IT_number 14
_symmetry_cell_setting monoclinic
_symmetry_space_group_name_Hall '-P 2yn'
_symmetry_space_group_name_H-M 'P 1 21/n 1'
_atom_sites_solution_hydrogens geom
_atom_sites_solution_primary direct
_atom_sites_solution_secondary difmap
_audit_creation_method SHELXL97
_cell_angle_alpha 90.00
_cell_angle_beta 99.72(3)
_cell_angle_gamma 90.00
_cell_formula_units_Z 4
_cell_length_a 7.8524(16)
_cell_length_b 15.345(3)
_cell_length_c 18.778(4)
_cell_measurement_reflns_used 5540
_cell_measurement_temperature 293(2)
_cell_measurement_theta_max 25.35
_cell_measurement_theta_min 3.02
_cell_volume 2230.2(8)
_computing_cell_refinement 'SAINT (Bruker, 1997)'
_computing_data_collection 'SMART (Bruker, 1997)'
_computing_data_reduction 'SAINT (Bruker, 1997)'
_computing_molecular_graphics 'DIAMOND (Brandenburg & Putz, 2005)'
_computing_publication_material 'SHELXTL (Sheldrick, 2008)'
_computing_structure_refinement 'SHELXL97 (Sheldrick, 2008)'
_computing_structure_solution 'SHELXS97 (Sheldrick, 2008)'
_diffrn_ambient_temperature 293(2)
_diffrn_measured_fraction_theta_full 0.995
_diffrn_measured_fraction_theta_max 0.995
_diffrn_measurement_device_type 'Bruker SMART'
_diffrn_measurement_method '\f and \w'
_diffrn_radiation_monochromator graphite
_diffrn_radiation_source 'fine-focus sealed tube'
_diffrn_radiation_type MoK\a
_diffrn_radiation_wavelength 0.71073
_diffrn_reflns_av_R_equivalents 0.0658
_diffrn_reflns_av_sigmaI/netI 0.0569
_diffrn_reflns_limit_h_max 8
_diffrn_reflns_limit_h_min -9
_diffrn_reflns_limit_k_max 15
_diffrn_reflns_limit_k_min -18
_diffrn_reflns_limit_l_max 22
_diffrn_reflns_limit_l_min -22
_diffrn_reflns_number 18945
_diffrn_reflns_theta_full 25.00
_diffrn_reflns_theta_max 25.00
_diffrn_reflns_theta_min 3.02
_diffrn_standards_number 0
_exptl_absorpt_coefficient_mu 0.811
_exptl_absorpt_correction_T_max 0.898
_exptl_absorpt_correction_T_min 0.782
_exptl_absorpt_correction_type multi-scan
_exptl_absorpt_process_details '(SADABS; Sheldrick, 1996)'
_exptl_crystal_colour red
_exptl_crystal_density_diffrn 1.475
_exptl_crystal_density_method 'not measured'
_exptl_crystal_description block
_exptl_crystal_F_000 1012
_exptl_crystal_size_max 0.40
_exptl_crystal_size_mid 0.20
_exptl_crystal_size_min 0.15
_refine_diff_density_max 0.290
_refine_diff_density_min -0.350
_refine_ls_extinction_method none
_refine_ls_goodness_of_fit_ref 1.153
_refine_ls_hydrogen_treatment constr
_refine_ls_matrix_type full
_refine_ls_number_parameters 307
_refine_ls_number_reflns 3921
_refine_ls_number_restraints 0
_refine_ls_restrained_S_all 1.153
_refine_ls_R_factor_all 0.1098
_refine_ls_R_factor_gt 0.0727
_refine_ls_shift/su_max 0.003
_refine_ls_shift/su_mean 0.000
_refine_ls_structure_factor_coef Fsqd
_refine_ls_weighting_details 'calc w = 1/[\s^2^(Fo^2^)+(0.0374P)^2^+2.4235P] where P=(Fo^2^+2Fc^2^)/3'
_refine_ls_weighting_scheme calc
_refine_ls_wR_factor_gt 0.1248
_refine_ls_wR_factor_ref 0.1405
_reflns_number_gt 2794
_reflns_number_total 3921
_reflns_threshold_expression I>2\s(I)
_cod_data_source_file pk2423.cif
_cod_data_source_block I
_cod_original_cell_volume 2230.3(8)
_cod_original_sg_symbol_H-M 'P 21/n'
_cod_database_code 2235940
_cod_database_fobs_code 2235940

loop_
_symmetry_equiv_pos_as_xyz
'x, y, z'
'-x+1/2, y+1/2, -z+1/2'
'-x, -y, -z'
'x-1/2, -y-1/2, z-1/2'

loop_
_atom_site_type_symbol
_atom_site_label
_atom_site_fract_x
_atom_site_fract_y
_atom_site_fract_z
_atom_site_U_iso_or_equiv
_atom_site_adp_type
_atom_site_calc_flag
_atom_site_refinement_flags
_atom_site_occupancy
_atom_site_symmetry_multiplicity
O O4 0.6161(4) 0.7767(2) 0.64914(18) 0.0608(9) Uani d . 1 1
O O5 0.8475(5) 0.7208(2) 0.61748(19) 0.0631(9) Uani d . 1 1
C C14 0.6932(7) 0.7120(3) 0.6281(3) 0.0535(12) Uani d . 1 1
C C11 0.6083(6) 0.6252(3) 0.6175(2) 0.0483(11) Uani d . 1 1
C C12 0.4465(7) 0.6116(3) 0.6354(3) 0.0630(14) Uani d . 1 1
H H12 0.3881 0.6578 0.6524 0.076 Uiso calc R 1 1
C C10 0.6901(6) 0.5560(3) 0.5906(2) 0.0562(13) Uani d . 1 1
H H10 0.7981 0.5640 0.5776 0.067 Uiso calc R 1 1
C C13 0.3704(7) 0.5299(3) 0.6283(3) 0.0632(14) Uani d . 1 1
H H13 0.2624 0.5210 0.6411 0.076 Uiso calc R 1 1
Co Co1 0.66874(8) 0.35628(4) 0.84782(3) 0.0515(2) Uani d . 1 1
O O2 0.5626(4) 0.3396(2) 0.73244(17) 0.0595(9) Uani d . 1 1
C C19 0.8855(7) 0.6524(3) 0.9794(4) 0.0756(18) Uani d . 1 1
H H19 0.9317 0.7083 0.9855 0.091 Uiso calc R 1 1
O O3 0.3900(4) 0.3788(2) 0.59100(17) 0.0586(9) Uani d . 1 1
N N2 0.6821(5) 0.4027(2) 0.9525(2) 0.0516(10) Uani d . 1 1
C C6 0.0948(7) 0.3431(3) 0.5734(3) 0.0661(14) Uani d . 1 1
H H6 0.0913 0.3523 0.5242 0.079 Uiso calc R 1 1
C C26 0.7996(6) 0.5268(3) 0.9018(3) 0.0525(12) Uani d . 1 1
C C1 0.4169(6) 0.3533(3) 0.7488(3) 0.0507(11) Uani d . 1 1
O O1 0.4041(4) 0.3737(2) 0.81312(18) 0.0678(10) Uani d . 1 1
C C7 0.2449(6) 0.3566(3) 0.6210(3) 0.0523(12) Uani d . 1 1
N N1 0.7779(5) 0.4804(2) 0.8387(2) 0.0566(10) Uani d . 1 1
C C2 0.2544(6) 0.3446(3) 0.6948(2) 0.0476(11) Uani d . 1 1
C C8 0.4557(6) 0.4624(3) 0.6022(2) 0.0502(12) Uani d . 1 1
C C18 0.8689(6) 0.6116(3) 0.9098(3) 0.0653(15) Uani d . 1 1
C C17 0.9161(7) 0.6477(4) 0.8483(4) 0.0824(19) Uani d . 1 1
H H17 0.9620 0.7037 0.8504 0.099 Uiso calc R 1 1
C C24 0.6333(6) 0.3639(4) 1.0079(3) 0.0619(13) Uani d . 1 1
H H24 0.5872 0.3081 1.0010 0.074 Uiso calc R 1 1
C C4 -0.0473(7) 0.3059(4) 0.6720(4) 0.0783(18) Uani d . 1 1
H H4 -0.1467 0.2898 0.6894 0.094 Uiso calc R 1 1
C C9 0.6133(7) 0.4752(3) 0.5827(3) 0.0568(13) Uani d . 1 1
H H9 0.6690 0.4292 0.5641 0.068 Uiso calc R 1 1
C C23 0.6459(7) 0.4005(4) 1.0763(3) 0.0736(16) Uani d . 1 1
H H23 0.6098 0.3698 1.1138 0.088 Uiso calc R 1 1
C C5 -0.0513(7) 0.3157(4) 0.5990(4) 0.0784(17) Uani d . 1 1
H H5 -0.1523 0.3039 0.5668 0.094 Uiso calc R 1 1
C C22 0.7118(7) 0.4819(4) 1.0872(3) 0.0720(16) Uani d . 1 1
H H22 0.7215 0.5077 1.1325 0.086 Uiso calc R 1 1
C C20 0.8358(7) 0.6121(4) 1.0358(4) 0.0783(18) Uani d . 1 1
H H20 0.8483 0.6409 1.0800 0.094 Uiso calc R 1 1
C C21 0.7651(6) 0.5271(4) 1.0304(3) 0.0627(15) Uani d . 1 1
C C15 0.8250(7) 0.5179(4) 0.7816(3) 0.0729(16) Uani d . 1 1
H H15 0.8106 0.4877 0.7380 0.087 Uiso calc R 1 1
C C16 0.8963(8) 0.6026(4) 0.7850(4) 0.087(2) Uani d . 1 1
H H16 0.9296 0.6274 0.7442 0.104 Uiso calc R 1 1
C C3 0.1048(7) 0.3200(3) 0.7192(3) 0.0627(14) Uani d . 1 1
H H3 0.1069 0.3127 0.7685 0.075 Uiso calc R 1 1
C C25 0.7487(6) 0.4845(3) 0.9629(3) 0.0509(12) Uani d . 1 1

loop_
_atom_site_aniso_label
_atom_site_aniso_U_11
_atom_site_aniso_U_22
_atom_site_aniso_U_33
_atom_site_aniso_U_12
_atom_site_aniso_U_13
_atom_site_aniso_U_23
O4 0.069(2) 0.043(2) 0.072(2) -0.0033(17) 0.0164(18) -0.0001(17)
O5 0.068(2) 0.046(2) 0.078(3) -0.0039(18) 0.0199(19) 0.0048(17)
C14 0.063(3) 0.048(3) 0.048(3) 0.000(3) 0.005(2) 0.010(2)
C11 0.054(3) 0.040(3) 0.051(3) -0.008(2) 0.009(2) 0.003(2)
C12 0.065(3) 0.043(3) 0.083(4) -0.001(3) 0.018(3) -0.004(3)
C10 0.057(3) 0.055(3) 0.058(3) -0.008(3) 0.016(2) 0.007(3)
C13 0.066(3) 0.047(3) 0.081(4) -0.012(3) 0.025(3) -0.007(3)
Co1 0.0622(4) 0.0414(4) 0.0508(4) 0.0034(3) 0.0096(3) -0.0037(3)
O2 0.052(2) 0.071(2) 0.057(2) 0.0007(17) 0.0132(16) -0.0115(17)
C19 0.064(4) 0.036(3) 0.111(5) 0.008(3) -0.029(3) -0.022(3)
O3 0.072(2) 0.050(2) 0.056(2) -0.0153(17) 0.0190(17) -0.0088(16)
N2 0.058(2) 0.041(2) 0.056(3) 0.0075(19) 0.011(2) 0.0021(19)
C6 0.074(4) 0.052(3) 0.068(4) -0.010(3) 0.000(3) -0.009(3)
C26 0.045(3) 0.036(3) 0.071(4) 0.009(2) -0.005(2) -0.001(2)
C1 0.064(3) 0.036(2) 0.054(3) 0.001(2) 0.014(2) -0.008(2)
O1 0.072(2) 0.084(3) 0.049(2) 0.0129(19) 0.0150(17) -0.0154(19)
C7 0.060(3) 0.045(3) 0.053(3) -0.009(2) 0.010(2) -0.012(2)
N1 0.071(3) 0.044(2) 0.053(3) 0.008(2) 0.005(2) 0.011(2)
C2 0.050(3) 0.042(3) 0.052(3) -0.004(2) 0.014(2) -0.012(2)
C8 0.069(3) 0.040(3) 0.042(3) -0.007(2) 0.009(2) 0.001(2)
C18 0.057(3) 0.043(3) 0.088(4) 0.010(2) -0.013(3) 0.015(3)
C17 0.070(4) 0.050(3) 0.114(6) -0.004(3) -0.025(4) 0.012(4)
C24 0.066(3) 0.060(3) 0.061(3) 0.007(3) 0.013(3) 0.002(3)
C4 0.056(3) 0.073(4) 0.111(5) -0.017(3) 0.027(3) -0.032(4)
C9 0.072(3) 0.044(3) 0.058(3) 0.001(3) 0.020(3) -0.003(2)
C23 0.072(4) 0.089(5) 0.061(4) 0.020(3) 0.013(3) -0.002(3)
C5 0.061(4) 0.071(4) 0.097(5) -0.003(3) -0.005(3) -0.031(4)
C22 0.067(4) 0.094(5) 0.053(4) 0.031(3) 0.004(3) -0.015(3)
C20 0.074(4) 0.067(4) 0.086(5) 0.022(3) -0.011(3) -0.017(4)
C21 0.050(3) 0.057(3) 0.074(4) 0.020(3) -0.011(3) -0.020(3)
C15 0.083(4) 0.073(4) 0.060(4) 0.000(3) 0.003(3) 0.019(3)
C16 0.077(4) 0.080(4) 0.097(5) -0.007(3) -0.005(4) 0.047(4)
C3 0.061(3) 0.060(3) 0.072(4) -0.006(3) 0.025(3) -0.010(3)
C25 0.050(3) 0.045(3) 0.054(3) 0.016(2) -0.002(2) -0.004(2)

loop_
_atom_type_symbol
_atom_type_description
_atom_type_scat_dispersion_real
_atom_type_scat_dispersion_imag
_atom_type_scat_source
C C 0.0033 0.0016 'International Tables Vol C Tables 4.2.6.8 and 6.1.1.4'
H H 0.0000 0.0000 'International Tables Vol C Tables 4.2.6.8 and 6.1.1.4'
N N 0.0061 0.0033 'International Tables Vol C Tables 4.2.6.8 and 6.1.1.4'
O O 0.0106 0.0060 'International Tables Vol C Tables 4.2.6.8 and 6.1.1.4'
Co Co 0.3494 0.9721 'International Tables Vol C Tables 4.2.6.8 and 6.1.1.4'

loop_
_geom_angle_atom_site_label_1
_geom_angle_atom_site_label_2
_geom_angle_atom_site_label_3
_geom_angle_site_symmetry_1
_geom_angle_site_symmetry_3
_geom_angle
C14 O4 Co1 . 2_656 92.3(3)
C14 O5 Co1 . 2_656 87.1(3)
O4 C14 O5 . . 119.2(4)
O4 C14 C11 . . 121.2(4)
O5 C14 C11 . . 119.5(4)
O4 C14 Co1 . 2_656 57.1(2)
O5 C14 Co1 . 2_656 62.2(2)
C11 C14 Co1 . 2_656 177.0(4)
C10 C11 C12 . . 118.4(4)
C10 C11 C14 . . 120.8(4)
C12 C11 C14 . . 120.8(4)
C11 C12 C13 . . 120.8(5)
C11 C12 H12 . . 119.6
C13 C12 H12 . . 119.6
C9 C10 C11 . . 120.6(4)
C9 C10 H10 . . 119.7
C11 C10 H10 . . 119.7
C8 C13 C12 . . 119.4(5)
C8 C13 H13 . . 120.3
C12 C13 H13 . . 120.3
N2 Co1 O4 . 2_646 105.35(14)
N2 Co1 O1 . . 98.04(14)
O4 Co1 O1 2_646 . 147.79(14)
N2 Co1 N1 . . 79.09(16)
O4 Co1 N1 2_646 . 101.12(15)
O1 Co1 N1 . . 104.84(15)
N2 Co1 O5 . 2_646 92.31(14)
O4 Co1 O5 2_646 2_646 61.42(13)
O1 Co1 O5 . 2_646 96.30(14)
N1 Co1 O5 . 2_646 158.04(14)
N2 Co1 O2 . . 157.20(13)
O4 Co1 O2 2_646 . 97.45(13)
O1 Co1 O2 . . 61.06(12)
N1 Co1 O2 . . 96.71(14)
O5 Co1 O2 2_646 . 98.68(13)
N2 Co1 C14 . 2_646 100.58(15)
O4 Co1 C14 2_646 2_646 30.64(14)
O1 Co1 C14 . 2_646 123.66(16)
N1 Co1 C14 . 2_646 130.70(17)
O5 Co1 C14 2_646 2_646 30.78(13)
O2 Co1 C14 . 2_646 99.04(14)
C1 O2 Co1 . . 87.1(3)
C20 C19 C18 . . 121.6(5)
C20 C19 H19 . . 119.2
C18 C19 H19 . . 119.2
C8 O3 C7 . . 118.2(4)
C24 N2 C25 . . 117.5(4)
C24 N2 Co1 . . 128.4(4)
C25 N2 Co1 . . 114.1(3)
C7 C6 C5 . . 119.5(5)
C7 C6 H6 . . 120.2
C5 C6 H6 . . 120.2
N1 C26 C18 . . 124.2(5)
N1 C26 C25 . . 116.5(4)
C18 C26 C25 . . 119.3(5)
O2 C1 O1 . . 119.8(4)
O2 C1 C2 . . 122.0(4)
O1 C1 C2 . . 118.2(4)
C1 O1 Co1 . . 91.8(3)
C6 C7 C2 . . 121.8(5)
C6 C7 O3 . . 116.4(4)
C2 C7 O3 . . 121.7(4)
C15 N1 C26 . . 117.6(5)
C15 N1 Co1 . . 129.2(4)
C26 N1 Co1 . . 113.1(3)
C3 C2 C7 . . 117.4(4)
C3 C2 C1 . . 118.4(4)
C7 C2 C1 . . 124.1(4)
C9 C8 C13 . . 120.5(4)
C9 C8 O3 . . 115.1(4)
C13 C8 O3 . . 124.3(4)
C17 C18 C26 . . 115.8(6)
C17 C18 C19 . . 125.9(6)
C26 C18 C19 . . 118.3(6)
C16 C17 C18 . . 121.1(6)
C16 C17 H17 . . 119.5
C18 C17 H17 . . 119.5
N2 C24 C23 . . 124.4(5)
N2 C24 H24 . . 117.8
C23 C24 H24 . . 117.8
C5 C4 C3 . . 119.7(5)
C5 C4 H4 . . 120.2
C3 C4 H4 . . 120.2
C8 C9 C10 . . 120.2(5)
C8 C9 H9 . . 119.9
C10 C9 H9 . . 119.9
C22 C23 C24 . . 118.6(6)
C22 C23 H23 . . 120.7
C24 C23 H23 . . 120.7
C4 C5 C6 . . 120.0(5)
C4 C5 H5 . . 120.0
C6 C5 H5 . . 120.0
C23 C22 C21 . . 120.0(5)
C23 C22 H22 . . 120.0
C21 C22 H22 . . 120.0
C19 C20 C21 . . 122.1(6)
C19 C20 H20 . . 119.0
C21 C20 H20 . . 119.0
C22 C21 C25 . . 117.6(5)
C22 C21 C20 . . 124.6(6)
C25 C21 C20 . . 117.8(6)
N1 C15 C16 . . 121.8(6)
N1 C15 H15 . . 119.1
C16 C15 H15 . . 119.1
C17 C16 C15 . . 119.5(6)
C17 C16 H16 . . 120.2
C15 C16 H16 . . 120.2
C4 C3 C2 . . 121.5(5)
C4 C3 H3 . . 119.3
C2 C3 H3 . . 119.3
N2 C25 C21 . . 122.0(5)
N2 C25 C26 . . 117.1(4)
C21 C25 C26 . . 120.9(5)

loop_
_geom_bond_atom_site_label_1
_geom_bond_atom_site_label_2
_geom_bond_site_symmetry_2
_geom_bond_distance
O4 C14 . 1.261(5)
O4 Co1 2_656 2.077(3)
O5 C14 . 1.267(5)
O5 Co1 2_656 2.190(3)
C14 C11 . 1.488(6)
C14 Co1 2_656 2.473(5)
C11 C10 . 1.381(6)
C11 C12 . 1.384(6)
C12 C13 . 1.385(6)
C12 H12 . 0.9300
C10 C9 . 1.375(6)
C10 H10 . 0.9300
C13 C8 . 1.368(6)
C13 H13 . 0.9300
Co1 N2 . 2.077(4)
Co1 O4 2_646 2.077(3)
Co1 O1 . 2.087(3)
Co1 N1 . 2.107(4)
Co1 O5 2_646 2.190(3)
Co1 O2 . 2.201(3)
Co1 C14 2_646 2.473(5)
O2 C1 . 1.252(5)
C19 C20 . 1.342(8)
C19 C18 . 1.436(8)
C19 H19 . 0.9300
O3 C8 . 1.385(5)
O3 C7 . 1.396(5)
N2 C24 . 1.312(6)
N2 C25 . 1.361(6)
C6 C7 . 1.369(7)
C6 C5 . 1.382(7)
C6 H6 . 0.9300
C26 N1 . 1.369(6)
C26 C18 . 1.408(7)
C26 C25 . 1.432(7)
C1 O1 . 1.269(5)
C1 C2 . 1.495(6)
C7 C2 . 1.387(6)
N1 C15 . 1.324(6)
C2 C3 . 1.384(6)
C8 C9 . 1.363(6)
C18 C17 . 1.385(8)
C17 C16 . 1.363(8)
C17 H17 . 0.9300
C24 C23 . 1.390(7)
C24 H24 . 0.9300
C4 C5 . 1.374(8)
C4 C3 . 1.379(7)
C4 H4 . 0.9300
C9 H9 . 0.9300
C23 C22 . 1.354(8)
C23 H23 . 0.9300
C5 H5 . 0.9300
C22 C21 . 1.395(8)
C22 H22 . 0.9300
C20 C21 . 1.415(8)
C20 H20 . 0.9300
C21 C25 . 1.412(7)
C15 C16 . 1.412(8)
C15 H15 . 0.9300
C16 H16 . 0.9300
C3 H3 . 0.9300
